data_4083656
loop_
_publ_author_name
'Alhomaidan, Osamah'
'Hollink, Emily'
'Stephan, Douglas W.'

_publ_section_title
;
 Main Group Heterocycles from Lithiated Phosphinimines
;
_journal_issue 12
_journal_name_full Organometallics
_journal_page_first 3041
_journal_paper_doi 10.1021/om070154o
_journal_volume 26
_journal_year 2007
_chemical_formula_sum 'C30 H33 B F10 N P Si'
_chemical_formula_weight 667.44
_space_group_IT_number 4
_symmetry_cell_setting monoclinic
_symmetry_space_group_name_Hall 'P 2yb'
_symmetry_space_group_name_H-M 'P 1 21 1'
_atom_sites_solution_hydrogens geom
_atom_sites_solution_primary direct
_atom_sites_solution_secondary difmap
_audit_creation_method SHELXL-97
_cell_angle_alpha 90.00
_cell_angle_beta 113.0780(10)
_cell_angle_gamma 90.00
_cell_formula_units_Z 2
_cell_length_a 9.7085(11)
_cell_length_b 17.605(2)
_cell_length_c 10.1862(12)
_cell_measurement_temperature 298(2)
_cell_measurement_theta_max 25.0
_cell_measurement_theta_min 2.0
_cell_volume 1601.7(3)
_computing_structure_refinement 'SHELXL-97 (Sheldrick, 1997)'
_computing_structure_solution 'SHELXS-97 (Sheldrick, 1990)'
_diffrn_ambient_temperature 298(2)
_diffrn_measured_fraction_theta_full 1.000
_diffrn_measured_fraction_theta_max 1.000
_diffrn_radiation_monochromator graphite
_diffrn_radiation_source 'fine-focus sealed tube'
_diffrn_radiation_type MoK\a
_diffrn_radiation_wavelength 0.71073
_diffrn_reflns_av_R_equivalents 0.0247
_diffrn_reflns_av_sigmaI/netI 0.0301
_diffrn_reflns_limit_h_max 11
_diffrn_reflns_limit_h_min -11
_diffrn_reflns_limit_k_max 20
_diffrn_reflns_limit_k_min -20
_diffrn_reflns_limit_l_max 12
_diffrn_reflns_limit_l_min -12
_diffrn_reflns_number 15528
_diffrn_reflns_theta_full 25.00
_diffrn_reflns_theta_max 25.00
_diffrn_reflns_theta_min 2.17
_exptl_absorpt_coefficient_mu 0.203
_exptl_absorpt_correction_T_max 1.00000
_exptl_absorpt_correction_T_min 0.857602
_exptl_absorpt_correction_type empirical
_exptl_crystal_density_diffrn 1.384
_exptl_crystal_density_method 'not measured'
_exptl_crystal_F_000 688
_exptl_crystal_size_max 0.26
_exptl_crystal_size_mid 0.24
_exptl_crystal_size_min 0.22
_refine_diff_density_max 0.259
_refine_diff_density_min -0.144
_refine_diff_density_rms 0.037
_refine_ls_abs_structure_details 'Flack H D (1983), Acta Cryst. A39, 876-881'
_refine_ls_abs_structure_Flack 0.0(13)
_refine_ls_extinction_method none
_refine_ls_goodness_of_fit_ref 1.011
_refine_ls_hydrogen_treatment mixed
_refine_ls_matrix_type full
_refine_ls_number_parameters 393
_refine_ls_number_reflns 5636
_refine_ls_number_restraints 1
_refine_ls_restrained_S_all 1.011
_refine_ls_R_factor_all 0.0586
_refine_ls_R_factor_gt 0.0445
_refine_ls_shift/su_max 0.001
_refine_ls_shift/su_mean 0.000
_refine_ls_structure_factor_coef Fsqd
_refine_ls_weighting_details 'calc w=1/[\s^2^(Fo^2^)+(0.0742P)^2^+0.1276P] where P=(Fo^2^+2Fc^2^)/3'
_refine_ls_weighting_scheme calc
_refine_ls_wR_factor_gt 0.1131
_refine_ls_wR_factor_ref 0.1229
_reflns_number_gt 4580
_reflns_number_total 5636
_reflns_threshold_expression >2sigma(I)
_cod_data_source_file om070154o.cif
_cod_data_source_block '[(C6F5)2BCH(Ph)Pt-Bu2N(SiMe3)]'
_cod_original_sg_symbol_H-M P2(1)
_cod_database_code 4083656

loop_
_symmetry_equiv_pos_as_xyz
'x, y, z'
'-x, y+1/2, -z'

loop_
_atom_site_label
_atom_site_type_symbol
_atom_site_fract_x
_atom_site_fract_y
_atom_site_fract_z
_atom_site_U_iso_or_equiv
_atom_site_adp_type
_atom_site_occupancy
_atom_site_symmetry_multiplicity
_atom_site_calc_flag
_atom_site_refinement_flags
P1 P 0.47332(9) 0.14094(4) 0.63131(8) 0.0501(2) Uani 1 1 d .
Si1 Si 0.40944(17) 0.11615(6) 0.90565(14) 0.0890(4) Uani 1 1 d .
N1 N 0.4703(3) 0.16541(14) 0.7867(3) 0.0556(7) Uani 1 1 d .
B1 B 0.5075(4) 0.25355(19) 0.7678(4) 0.0470(8) Uiso 1 1 d .
F1 F 0.2887(3) 0.36044(13) 0.5339(3) 0.0867(7) Uani 1 1 d .
F2 F 0.1080(3) 0.45874(16) 0.5731(4) 0.1176(10) Uani 1 1 d .
F3 F 0.0903(4) 0.4733(2) 0.8348(5) 0.1468(13) Uani 1 1 d .
F4 F 0.2599(4) 0.3814(2) 1.0517(4) 0.1418(13) Uani 1 1 d .
F5 F 0.4479(3) 0.28424(15) 1.0156(2) 0.0890(7) Uani 1 1 d .
F6 F 0.5988(2) 0.40570(11) 0.7479(2) 0.0746(6) Uani 1 1 d .
F7 F 0.8315(3) 0.48189(14) 0.9248(3) 0.1060(9) Uani 1 1 d .
F8 F 1.0346(3) 0.4126(2) 1.1588(3) 0.1238(11) Uani 1 1 d .
F9 F 1.0017(3) 0.2630(2) 1.2029(3) 0.1247(11) Uani 1 1 d .
F10 F 0.7684(3) 0.18551(15) 1.0297(3) 0.1040(9) Uani 1 1 d .
C1 C 0.2856(4) 0.1157(2) 0.4888(4) 0.0790(11) Uani 1 1 d .
C2 C 0.2922(6) 0.1238(5) 0.3443(5) 0.136(3) Uani 1 1 d .
H2A H 0.1967 0.1110 0.2716 0.204 Uiso 1 1 calc R
H2B H 0.3674 0.0903 0.3379 0.204 Uiso 1 1 calc R
H2C H 0.3169 0.1753 0.3313 0.204 Uiso 1 1 calc R
C3 C 0.2266(8) 0.0381(4) 0.5112(11) 0.219(5) Uani 1 1 d .
H3A H 0.1311 0.0287 0.4354 0.329 Uiso 1 1 calc R
H3B H 0.2158 0.0378 0.6009 0.329 Uiso 1 1 calc R
H3C H 0.2959 -0.0008 0.5113 0.329 Uiso 1 1 calc R
C4 C 0.1721(5) 0.1725(4) 0.4999(5) 0.1052(16) Uani 1 1 d .
H4A H 0.0748 0.1613 0.4285 0.158 Uiso 1 1 calc R
H4B H 0.2008 0.2230 0.4853 0.158 Uiso 1 1 calc R
H4C H 0.1692 0.1691 0.5928 0.158 Uiso 1 1 calc R
C5 C 0.6221(4) 0.07068(19) 0.6378(4) 0.0685(9) Uani 1 1 d .
C6 C 0.6636(6) 0.0838(3) 0.5089(5) 0.1008(15) Uani 1 1 d .
H6A H 0.7394 0.0481 0.5115 0.151 Uiso 1 1 calc R
H6B H 0.7009 0.1346 0.5120 0.151 Uiso 1 1 calc R
H6C H 0.5764 0.0769 0.4224 0.151 Uiso 1 1 calc R
C7 C 0.5760(7) -0.0125(2) 0.6362(6) 0.1062(16) Uani 1 1 d .
H7A H 0.6571 -0.0447 0.6396 0.159 Uiso 1 1 calc R
H7B H 0.4898 -0.0225 0.5504 0.159 Uiso 1 1 calc R
H7C H 0.5522 -0.0224 0.7176 0.159 Uiso 1 1 calc R
C8 C 0.7574(5) 0.0841(3) 0.7759(5) 0.0900(13) Uani 1 1 d .
H8A H 0.8353 0.0490 0.7821 0.135 Uiso 1 1 calc R
H8B H 0.7294 0.0767 0.8556 0.135 Uiso 1 1 calc R
H8C H 0.7927 0.1352 0.7773 0.135 Uiso 1 1 calc R
C9 C 0.5086(3) 0.23965(16) 0.6053(3) 0.0472(7) Uani 1 1 d .
H9A H 0.4133 0.2600 0.5375 0.057 Uiso 1 1 calc R
C10 C 0.6275(4) 0.26803(17) 0.5547(3) 0.0508(7) Uani 1 1 d .
C11 C 0.7794(4) 0.2687(2) 0.6366(4) 0.0625(8) Uani 1 1 d .
H11A H 0.8143 0.2517 0.7305 0.075 Uiso 1 1 calc R
C12 C 0.8804(5) 0.2941(2) 0.5815(5) 0.0794(11) Uani 1 1 d .
H12A H 0.9823 0.2933 0.6384 0.095 Uiso 1 1 calc R
C13 C 0.8330(6) 0.3203(3) 0.4447(5) 0.0934(14) Uani 1 1 d .
H13A H 0.9020 0.3371 0.4085 0.112 Uiso 1 1 calc R
C14 C 0.6836(6) 0.3217(2) 0.3616(5) 0.0813(12) Uani 1 1 d .
H14A H 0.6503 0.3401 0.2688 0.098 Uiso 1 1 calc R
C15 C 0.5806(4) 0.29559(18) 0.4154(4) 0.0639(9) Uani 1 1 d .
H15A H 0.4790 0.2965 0.3576 0.077 Uiso 1 1 calc R
C16 C 0.4034(13) 0.0116(3) 0.8751(10) 0.208(5) Uani 1 1 d .
H16A H 0.3388 0.0008 0.7780 0.312 Uiso 1 1 calc R
H16B H 0.3659 -0.0132 0.9383 0.312 Uiso 1 1 calc R
H16C H 0.5025 -0.0065 0.8933 0.312 Uiso 1 1 calc R
C17 C 0.5397(7) 0.1216(4) 1.0975(5) 0.144(3) Uani 1 1 d .
H17A H 0.6376 0.1049 1.1078 0.216 Uiso 1 1 calc R
H17B H 0.5034 0.0896 1.1533 0.216 Uiso 1 1 calc R
H17C H 0.5452 0.1731 1.1301 0.216 Uiso 1 1 calc R
C18 C 0.2214(6) 0.1491(4) 0.8903(5) 0.1045(15) Uani 1 1 d .
H18A H 0.1526 0.1467 0.7923 0.157 Uiso 1 1 calc R
H18B H 0.2283 0.2005 0.9238 0.157 Uiso 1 1 calc R
H18C H 0.1863 0.1170 0.9469 0.157 Uiso 1 1 calc R
C19 C 0.3765(4) 0.31343(18) 0.7729(4) 0.0547(7) Uani 1 1 d .
C20 C 0.2861(4) 0.36133(19) 0.6652(4) 0.0637(9) Uani 1 1 d .
C21 C 0.1911(4) 0.4152(2) 0.6836(6) 0.0805(12) Uani 1 1 d .
C22 C 0.1816(5) 0.4217(3) 0.8156(7) 0.0963(15) Uani 1 1 d .
C23 C 0.2675(5) 0.3768(3) 0.9231(6) 0.0932(14) Uani 1 1 d .
C24 C 0.3609(4) 0.3248(2) 0.9004(4) 0.0696(10) Uani 1 1 d .
C25 C 0.6639(4) 0.29127(18) 0.8806(3) 0.0551(8) Uani 1 1 d .
C26 C 0.6936(4) 0.3672(2) 0.8618(4) 0.0592(8) Uani 1 1 d .
C27 C 0.8137(4) 0.4085(2) 0.9500(5) 0.0705(10) Uani 1 1 d .
C28 C 0.9177(5) 0.3736(3) 1.0668(5) 0.0839(12) Uani 1 1 d .
C29 C 0.9001(5) 0.2994(3) 1.0907(4) 0.0831(13) Uani 1 1 d .
C30 C 0.7769(4) 0.2590(2) 0.9987(4) 0.0690(9) Uani 1 1 d .

loop_
_atom_site_aniso_label
_atom_site_aniso_U_11
_atom_site_aniso_U_22
_atom_site_aniso_U_33
_atom_site_aniso_U_23
_atom_site_aniso_U_13
_atom_site_aniso_U_12
P1 0.0573(4) 0.0443(4) 0.0523(4) -0.0003(3) 0.0253(3) -0.0028(4)
Si1 0.1411(11) 0.0638(6) 0.1000(8) 0.0169(6) 0.0881(8) 0.0074(6)
N1 0.0716(17) 0.0481(14) 0.0576(16) 0.0052(11) 0.0366(14) 0.0029(12)
F1 0.0855(15) 0.0843(15) 0.0963(16) 0.0405(13) 0.0423(13) 0.0326(12)
F2 0.0779(16) 0.0815(17) 0.199(3) 0.0435(18) 0.0598(18) 0.0320(13)
F3 0.108(2) 0.127(2) 0.227(4) -0.038(3) 0.089(2) 0.037(2)
F4 0.139(3) 0.181(3) 0.134(2) -0.062(2) 0.085(2) 0.012(2)
F5 0.0946(16) 0.1148(19) 0.0634(13) -0.0121(13) 0.0372(12) 0.0081(15)
F6 0.0661(12) 0.0589(12) 0.0991(15) 0.0114(11) 0.0327(11) -0.0005(9)
F7 0.1034(19) 0.0804(17) 0.151(2) -0.0314(16) 0.0681(18) -0.0350(14)
F8 0.0807(17) 0.168(3) 0.1090(19) -0.056(2) 0.0219(14) -0.0421(19)
F9 0.0906(18) 0.175(3) 0.0728(16) 0.0042(17) -0.0064(14) 0.0185(19)
F10 0.115(2) 0.0890(17) 0.0780(15) 0.0168(13) 0.0052(14) 0.0177(15)
C1 0.065(2) 0.073(2) 0.087(3) 0.004(2) 0.016(2) -0.0221(18)
C2 0.108(4) 0.223(8) 0.061(3) -0.059(4) 0.015(3) -0.018(4)
C3 0.114(5) 0.104(5) 0.323(11) 0.052(6) -0.041(6) -0.058(4)
C4 0.060(2) 0.169(5) 0.078(3) 0.009(3) 0.018(2) 0.007(3)
C5 0.084(3) 0.0488(18) 0.081(2) -0.0027(17) 0.042(2) 0.0105(17)
C6 0.127(4) 0.092(3) 0.109(4) -0.007(3) 0.074(3) 0.022(3)
C7 0.137(4) 0.053(2) 0.143(4) 0.005(2) 0.070(4) 0.013(2)
C8 0.078(3) 0.085(3) 0.102(3) 0.003(2) 0.029(3) 0.024(2)
C9 0.0499(16) 0.0430(16) 0.0474(16) 0.0036(12) 0.0176(14) 0.0046(12)
C10 0.0643(19) 0.0420(15) 0.0543(17) -0.0035(13) 0.0321(15) -0.0012(13)
C11 0.060(2) 0.067(2) 0.069(2) -0.0056(17) 0.0345(17) -0.0022(16)
C12 0.069(2) 0.089(3) 0.093(3) -0.017(2) 0.046(2) -0.015(2)
C13 0.115(4) 0.091(3) 0.110(4) -0.026(3) 0.083(3) -0.038(3)
C14 0.124(4) 0.065(2) 0.074(2) -0.0010(19) 0.060(3) -0.020(2)
C15 0.085(2) 0.0513(18) 0.0619(19) 0.0008(15) 0.0357(18) -0.0060(17)
C16 0.425(15) 0.064(3) 0.277(10) 0.016(4) 0.291(11) -0.013(5)
C17 0.186(6) 0.179(7) 0.096(4) 0.076(4) 0.087(4) 0.065(5)
C18 0.111(4) 0.117(4) 0.113(3) 0.005(3) 0.073(3) -0.020(3)
C19 0.0525(18) 0.0468(16) 0.0688(19) -0.0072(15) 0.0279(16) -0.0045(14)
C20 0.0522(19) 0.0550(18) 0.093(3) 0.0056(18) 0.0380(18) 0.0009(16)
C21 0.049(2) 0.051(2) 0.143(4) 0.012(2) 0.039(2) 0.0055(17)
C22 0.069(3) 0.074(3) 0.165(5) -0.031(3) 0.066(3) 0.003(2)
C23 0.074(3) 0.105(3) 0.117(4) -0.044(3) 0.054(3) -0.003(3)
C24 0.063(2) 0.073(2) 0.080(3) -0.018(2) 0.036(2) -0.0047(18)
C25 0.0557(18) 0.0609(19) 0.0522(17) -0.0068(14) 0.0250(15) 0.0064(15)
C26 0.0543(19) 0.064(2) 0.061(2) -0.0063(17) 0.0254(16) -0.0006(16)
C27 0.064(2) 0.072(2) 0.083(3) -0.020(2) 0.036(2) -0.0082(19)
C28 0.070(3) 0.107(4) 0.079(3) -0.035(3) 0.034(2) -0.021(2)
C29 0.062(2) 0.129(4) 0.047(2) -0.014(2) 0.0098(19) 0.012(2)
C30 0.074(2) 0.073(2) 0.057(2) 0.0023(17) 0.023(2) 0.0104(18)

loop_
_atom_type_symbol
_atom_type_description
_atom_type_scat_dispersion_real
_atom_type_scat_dispersion_imag
_atom_type_scat_source
C C 0.0033 0.0016 'International Tables Vol C Tables 4.2.6.8 and 6.1.1.4'
H H 0.0000 0.0000 'International Tables Vol C Tables 4.2.6.8 and 6.1.1.4'
B B 0.0013 0.0007 'International Tables Vol C Tables 4.2.6.8 and 6.1.1.4'
N N 0.0061 0.0033 'International Tables Vol C Tables 4.2.6.8 and 6.1.1.4'
F F 0.0171 0.0103 'International Tables Vol C Tables 4.2.6.8 and 6.1.1.4'
Si Si 0.0817 0.0704 'International Tables Vol C Tables 4.2.6.8 and 6.1.1.4'
P P 0.1023 0.0942 'International Tables Vol C Tables 4.2.6.8 and 6.1.1.4'

loop_
_geom_angle_atom_site_label_1
_geom_angle_atom_site_label_2
_geom_angle_atom_site_label_3
_geom_angle
N1 P1 C9 88.01(13)
N1 P1 C5 116.03(16)
C9 P1 C5 116.69(16)
N1 P1 C1 115.13(18)
C9 P1 C1 107.14(16)
C5 P1 C1 111.67(19)
N1 P1 B1 43.13(12)
C9 P1 B1 44.91(12)
C5 P1 B1 126.87(15)
C1 P1 B1 121.33(17)
N1 Si1 C18 111.69(19)
N1 Si1 C16 111.5(2)
C18 Si1 C16 109.1(4)
N1 Si1 C17 114.8(2)
C18 Si1 C17 108.1(2)
C16 Si1 C17 100.9(4)
B1 N1 P1 92.74(17)
B1 N1 Si1 134.4(2)
P1 N1 Si1 131.65(16)
N1 B1 C25 119.5(3)
N1 B1 C19 113.1(2)
C25 B1 C19 103.3(2)
N1 B1 C9 93.7(2)
C25 B1 C9 112.8(2)
C19 B1 C9 115.0(2)
N1 B1 P1 44.13(12)
C25 B1 P1 128.8(2)
C19 B1 P1 127.9(2)
C9 B1 P1 49.63(13)
C2 C1 C4 108.6(4)
C2 C1 C3 113.1(6)
C4 C1 C3 104.5(5)
C2 C1 P1 109.4(3)
C4 C1 P1 107.3(3)
C3 C1 P1 113.6(4)
C8 C5 C7 107.6(4)
C8 C5 C6 110.3(4)
C7 C5 C6 108.0(4)
C8 C5 P1 107.6(3)
C7 C5 P1 114.3(3)
C6 C5 P1 109.0(3)
C10 C9 B1 125.8(2)
C10 C9 P1 125.2(2)
B1 C9 P1 85.46(17)
C11 C10 C15 117.2(3)
C11 C10 C9 124.8(3)
C15 C10 C9 118.1(3)
C10 C11 C12 121.2(4)
C13 C12 C11 121.0(4)
C14 C13 C12 119.4(4)
C13 C14 C15 120.2(4)
C14 C15 C10 121.1(4)
C24 C19 C20 112.8(3)
C24 C19 B1 119.2(3)
C20 C19 B1 127.7(3)
F1 C20 C21 114.5(3)
F1 C20 C19 121.7(3)
C21 C20 C19 123.8(4)
F2 C21 C20 119.4(4)
F2 C21 C22 121.3(4)
C20 C21 C22 119.2(4)
F3 C22 C23 121.2(5)
F3 C22 C21 119.8(6)
C23 C22 C21 119.0(4)
F4 C23 C22 120.4(4)
F4 C23 C24 119.8(5)
C22 C23 C24 119.8(4)
F5 C24 C23 115.9(4)
F5 C24 C19 118.6(3)
C23 C24 C19 125.4(4)
C30 C25 C26 111.9(3)
C30 C25 B1 129.7(3)
C26 C25 B1 118.4(3)
F6 C26 C27 114.7(3)
F6 C26 C25 119.4(3)
C27 C26 C25 125.9(4)
F7 C27 C28 119.5(4)
F7 C27 C26 121.7(4)
C28 C27 C26 118.8(4)
F8 C28 C29 120.0(5)
F8 C28 C27 120.8(5)
C29 C28 C27 119.2(4)
F9 C29 C28 120.8(4)
F9 C29 C30 118.6(5)
C28 C29 C30 120.6(4)
F10 C30 C29 116.8(4)
F10 C30 C25 119.7(3)
C29 C30 C25 123.5(4)

loop_
_geom_bond_atom_site_label_1
_geom_bond_atom_site_label_2
_geom_bond_distance
P1 N1 1.651(3)
P1 C9 1.811(3)
P1 C5 1.883(4)
P1 C1 1.885(4)
P1 B1 2.369(3)
Si1 N1 1.770(3)
Si1 C18 1.863(5)
Si1 C16 1.863(6)
Si1 C17 1.869(6)
N1 B1 1.622(4)
B1 C25 1.642(5)
B1 C19 1.669(5)
B1 C9 1.678(4)
F1 C20 1.347(4)
F2 C21 1.339(5)
F3 C22 1.335(5)
F4 C23 1.343(6)
F5 C24 1.351(5)
F6 C26 1.347(4)
F7 C27 1.342(5)
F8 C28 1.343(5)
F9 C29 1.344(5)
F10 C30 1.343(5)
C1 C2 1.505(7)
C1 C4 1.525(7)
C1 C3 1.533(7)
C5 C8 1.520(6)
C5 C7 1.529(6)
C5 C6 1.535(6)
C9 C10 1.521(4)
C10 C11 1.381(5)
C10 C15 1.396(5)
C11 C12 1.382(5)
C12 C13 1.365(6)
C13 C14 1.364(7)
C14 C15 1.393(5)
C19 C24 1.380(5)
C19 C20 1.389(5)
C20 C21 1.386(5)
C21 C22 1.388(7)
C22 C23 1.343(8)
C23 C24 1.370(6)
C25 C30 1.392(5)
C25 C26 1.397(5)
C26 C27 1.368(5)
C27 C28 1.368(7)
C28 C29 1.351(7)
C29 C30 1.392(6)
